data_4311072
loop_
_publ_author_name
'Bhaskar M. Ramachandran'
'Patrick J. Carroll'
'Larry G. Sneddon'

_publ_section_title
;
 Syntheses of Functionalized Ferratricarbadecaboranyl Complexes
;
_journal_name_full 'Inorganic Chemistry'
_journal_page_first 3467
_journal_page_last 3474
_journal_paper_doi 10.1021/ic049827a
_journal_volume 43
_journal_year 2004
_chemical_formula_sum 'C22 H25 B7 Fe'
_chemical_formula_weight 420.94
_space_group_IT_number 1
_symmetry_cell_setting triclinic
_symmetry_Int_Tables_number 1
_symmetry_space_group_name_Hall 'P 1'
_symmetry_space_group_name_H-M 'P 1'
_atom_sites_solution_hydrogens geom
_atom_sites_solution_primary direct
_atom_sites_solution_secondary difmap
_audit_creation_method SHELXL
_cell_angle_alpha 105.688(8)
_cell_angle_beta 109.808(13)
_cell_angle_gamma 100.349(15)
_cell_formula_units_Z 2
_cell_length_a 11.304(2)
_cell_length_b 13.901(3)
_cell_length_c 7.5662(14)
_cell_measurement_temperature 200(2)
_cell_volume 1027.5(4)
_computing_structure_refinement 'SHELXL-93 (Sheldrick, 1993)'
_computing_structure_solution 'SIR92 (Altomare, 1993)'
_diffrn_ambient_temperature 200(2)
_diffrn_measurement_device 'image plate area detector'
_diffrn_measurement_device_type 'Rigaku R-AXIS IIc'
_diffrn_measurement_method 'phi oscillations'
_diffrn_radiation_monochromator graphite
_diffrn_radiation_source 'rotating anode'
_diffrn_radiation_type MoK\a
_diffrn_radiation_wavelength 0.71069
_diffrn_reflns_av_R_equivalents 0.0519
_diffrn_reflns_av_sigmaI/netI 0.0411
_diffrn_reflns_limit_h_max 13
_diffrn_reflns_limit_h_min -13
_diffrn_reflns_limit_k_max 16
_diffrn_reflns_limit_k_min -16
_diffrn_reflns_limit_l_max 9
_diffrn_reflns_limit_l_min -9
_diffrn_reflns_number 8252
_diffrn_reflns_theta_max 25.38
_diffrn_reflns_theta_min 2.90
_exptl_absorpt_coefficient_mu 0.741
_exptl_absorpt_correction_type none
_exptl_crystal_density_diffrn 1.361
_exptl_crystal_F_000 436
_exptl_crystal_size_max 0.24
_exptl_crystal_size_mid 0.20
_exptl_crystal_size_min 0.003
_refine_diff_density_max 0.507
_refine_diff_density_min -0.534
_refine_diff_density_rms 0.072
_refine_ls_abs_structure_details 'Flack H D (1983), Acta Cryst. A39, 876-881'
_refine_ls_abs_structure_Flack -0.01(3)
_refine_ls_extinction_coef 0.0201(22)
_refine_ls_extinction_expression Fc^*^=kFc[1+0.001xFc^2^\l^3^/sin(2\q)]^-1/4^
_refine_ls_extinction_method SHELXL
_refine_ls_goodness_of_fit_all 1.081
_refine_ls_goodness_of_fit_obs 1.082
_refine_ls_matrix_type full
_refine_ls_number_parameters 542
_refine_ls_number_reflns 5746
_refine_ls_number_restraints 3
_refine_ls_restrained_S_all 1.081
_refine_ls_restrained_S_obs 1.082
_refine_ls_R_factor_all 0.0666
_refine_ls_R_factor_obs 0.0607
_refine_ls_shift/esd_max 0.024
_refine_ls_shift/esd_mean 0.001
_refine_ls_structure_factor_coef Fsqd
_refine_ls_weighting_details 'w=1/[\s^2^(Fo^2^)+(0.0766P)^2^+2.0796P] where P=(Fo^2^+2Fc^2^)/3'
_refine_ls_weighting_scheme calc
_refine_ls_wR_factor_all 0.1616
_refine_ls_wR_factor_obs 0.1547
_reflns_number_observed 5292
_reflns_number_total 5746
_reflns_observed_criterion >2sigma(I)
_cod_data_source_file ic049827asi20040211_090529.cif
_cod_data_source_block cmpd9(up3185)
_cod_depositor_comments
;
The following automatic conversions were performed:

'_refine_ls_weighting_scheme' value 'calc
w=1/[\s^2^(Fo^2^)+(0.0766P)^2^+2.0796P] where P=(Fo^2^+2Fc^2^)/3' was
changed to 'calc'. New tag '_refine_ls_weighting_details' was
created. The value of the new tag was set to
'w=1/[\s^2^(Fo^2^)+(0.0766P)^2^+2.0796P] where P=(Fo^2^+2Fc^2^)/3'.

Automatic conversion script
Id: cif_fix_values 3143 2015-03-26 13:38:13Z robertas 
;
_cod_original_cell_volume 1027.5(3)
_cod_original_sg_symbol_H-M 'P 1 '
_cod_database_code 4311072

loop_
_symmetry_equiv_pos_as_xyz
'x, y, z'

loop_
_atom_site_aniso_label
_atom_site_aniso_U_11
_atom_site_aniso_U_22
_atom_site_aniso_U_33
_atom_site_aniso_U_23
_atom_site_aniso_U_13
_atom_site_aniso_U_12
Fe1 0.0298(6) 0.0507(7) 0.0321(5) 0.0172(5) 0.0124(5) 0.0136(5)
C2 0.041(4) 0.036(4) 0.040(4) 0.013(3) 0.022(3) 0.014(3)
C3 0.048(5) 0.053(5) 0.045(4) 0.019(4) 0.018(4) 0.018(4)
C4 0.013(4) 0.053(5) 0.048(4) 0.021(4) 0.003(3) 0.010(3)
B5 0.030(4) 0.041(4) 0.021(3) 0.013(3) 0.005(3) 0.013(3)
B6 0.036(5) 0.062(6) 0.041(4) 0.021(4) 0.020(4) 0.024(4)
B7 0.045(6) 0.031(4) 0.053(5) 0.020(4) 0.015(4) 0.011(4)
B8 0.027(4) 0.046(5) 0.033(4) 0.012(3) 0.005(3) 0.016(3)
B9 0.055(6) 0.047(5) 0.051(5) 0.013(4) 0.026(5) 0.020(4)
B10 0.028(4) 0.038(5) 0.052(5) 0.009(4) 0.006(4) 0.013(3)
B11 0.042(5) 0.033(4) 0.038(4) 0.007(3) 0.015(4) 0.011(3)
C12 0.028(4) 0.042(4) 0.034(3) 0.010(3) 0.011(3) 0.014(3)
C13 0.038(4) 0.052(4) 0.030(3) 0.010(3) 0.015(3) 0.015(3)
C14 0.045(5) 0.081(6) 0.038(4) 0.027(4) 0.024(4) 0.032(4)
C15 0.079(8) 0.074(7) 0.061(6) 0.024(5) 0.051(6) 0.024(5)
C16 0.057(6) 0.071(6) 0.060(5) 0.021(4) 0.041(5) 0.020(5)
C17 0.033(4) 0.038(4) 0.055(4) 0.006(3) 0.021(4) 0.014(3)
C18 0.026(4) 0.052(4) 0.036(3) 0.010(3) 0.013(3) 0.016(3)
C19 0.033(4) 0.045(4) 0.045(4) 0.010(3) 0.012(4) 0.017(3)
C20 0.038(5) 0.043(4) 0.047(4) 0.015(3) 0.015(4) 0.021(3)
C21 0.042(5) 0.047(4) 0.039(4) 0.022(3) 0.003(4) 0.019(3)
C22 0.077(7) 0.039(5) 0.070(5) 0.028(4) 0.034(6) 0.020(4)
C23 0.064(6) 0.045(5) 0.069(5) 0.028(4) 0.028(5) 0.017(4)
C24 0.035(4) 0.038(4) 0.048(4) 0.014(3) 0.007(4) 0.015(3)
C25 0.043(5) 0.033(4) 0.041(3) 0.011(3) 0.018(4) 0.014(3)
C26 0.044(5) 0.096(7) 0.034(4) 0.011(4) 0.010(4) 0.032(5)
C27 0.037(5) 0.069(6) 0.036(4) 0.012(4) -0.008(4) 0.006(4)
C28 0.047(6) 0.077(7) 0.045(5) 0.014(5) 0.020(5) 0.004(5)
C29 0.047(6) 0.081(7) 0.043(4) 0.023(4) 0.007(4) 0.028(5)
C30 0.055(6) 0.091(7) 0.041(4) 0.029(5) 0.018(4) 0.019(5)
Fe1' 0.0294(6) 0.0504(7) 0.0315(5) 0.0124(5) 0.0146(5) 0.0129(5)
C2' 0.043(4) 0.034(4) 0.049(4) 0.012(3) 0.031(4) 0.014(3)
C3' 0.044(5) 0.064(5) 0.053(4) 0.029(4) 0.027(4) 0.033(4)
C5' 0.033(5) 0.055(5) 0.040(4) 0.012(4) 0.014(4) 0.013(4)
B4' 0.043(5) 0.037(4) 0.035(4) 0.010(3) 0.024(4) 0.014(4)
B6' 0.055(6) 0.050(6) 0.052(5) 0.007(4) 0.030(5) 0.019(5)
B7' 0.044(5) 0.049(5) 0.035(4) 0.016(4) 0.015(4) 0.010(4)
B8' 0.041(5) 0.050(5) 0.061(5) 0.031(4) 0.038(5) 0.023(4)
B9' 0.049(6) 0.045(5) 0.067(6) 0.024(4) 0.027(5) 0.022(4)
B10' 0.046(5) 0.042(5) 0.052(5) 0.021(4) 0.030(4) 0.015(4)
B11' 0.044(5) 0.046(5) 0.051(5) 0.013(4) 0.018(4) 0.015(4)
C12' 0.033(4) 0.046(4) 0.042(4) 0.017(3) 0.019(3) 0.017(3)
C13' 0.043(4) 0.036(4) 0.046(4) 0.016(3) 0.024(4) 0.020(3)
C14' 0.043(5) 0.036(4) 0.051(4) 0.006(3) 0.016(4) 0.009(3)
C15' 0.055(5) 0.037(4) 0.049(4) 0.005(3) 0.016(4) 0.013(4)
C16' 0.068(6) 0.046(5) 0.056(5) 0.010(4) 0.031(5) 0.027(4)
C17' 0.057(5) 0.047(5) 0.059(5) 0.010(4) 0.036(5) 0.019(4)
C18' 0.039(4) 0.034(4) 0.050(4) 0.013(3) 0.020(4) 0.013(3)
C19' 0.045(5) 0.042(4) 0.054(4) 0.018(4) 0.022(4) 0.017(3)
C20' 0.042(5) 0.044(4) 0.046(4) 0.022(3) 0.018(4) 0.022(3)
C21' 0.048(5) 0.048(5) 0.054(5) 0.023(4) 0.013(4) 0.013(4)
C22' 0.053(6) 0.066(6) 0.040(4) 0.022(4) 0.003(4) 0.017(4)
C23' 0.073(7) 0.083(7) 0.040(4) 0.027(5) 0.021(5) 0.030(5)
C24' 0.074(6) 0.061(5) 0.050(5) 0.031(4) 0.039(5) 0.029(5)
C25' 0.049(5) 0.050(4) 0.044(4) 0.026(3) 0.021(4) 0.026(4)
C26' 0.050(6) 0.059(6) 0.085(7) 0.023(5) 0.045(6) 0.005(5)
C27' 0.030(5) 0.123(9) 0.068(6) 0.059(6) 0.023(5) 0.027(5)
C28' 0.046(5) 0.101(8) 0.043(4) 0.019(5) 0.026(4) 0.013(5)
C29' 0.034(5) 0.080(6) 0.066(5) 0.032(5) 0.025(5) 0.025(4)
C30' 0.065(7) 0.083(8) 0.038(5) 0.015(5) 0.024(5) -0.003(6)

loop_
_atom_site_label
_atom_site_type_symbol
_atom_site_fract_x
_atom_site_fract_y
_atom_site_fract_z
_atom_site_U_iso_or_equiv
_atom_site_thermal_displace_type
_atom_site_occupancy
_atom_site_calc_flag
_atom_site_refinement_flags
_atom_site_disorder_group
Fe1 Fe 0.44665(8) 0.71590(7) 0.62838(11) 0.0368(3) Uani 1 d . .
C2 C 0.2803(7) 0.7366(5) 0.4725(10) 0.037(2) Uani 1 d . .
C3 C 0.4665(8) 0.5837(6) 0.4860(12) 0.048(2) Uani 1 d . .
C4 C 0.2311(8) 0.6273(7) 0.4683(13) 0.040(2) Uani 1 d . .
B5 B 0.3556(8) 0.7312(6) 0.3285(10) 0.032(2) Uani 1 d . .
B6 B 0.4595(9) 0.6427(8) 0.3336(13) 0.043(2) Uani 1 d . .
B7 B 0.3279(11) 0.5424(7) 0.4891(15) 0.043(2) Uani 1 d . .
B8 B 0.1891(8) 0.6493(7) 0.2390(11) 0.037(2) Uani 1 d . .
B9 B 0.3535(10) 0.5117(8) 0.2540(14) 0.051(2) Uani 1 d . .
B10 B 0.2029(8) 0.5287(7) 0.2521(13) 0.044(2) Uani 1 d . .
B11 B 0.2938(9) 0.6002(6) 0.1461(12) 0.040(2) Uani 1 d . .
C12 C 0.2188(7) 0.8250(6) 0.5438(10) 0.0352(15) Uani 1 d . .
H12 H 0.2837(7) 0.8731(6) 0.6771(10) 0.047 Uiso 1 calc R .
C13 C 0.0946(7) 0.7818(6) 0.5687(10) 0.040(2) Uani 1 d . .
C14 C 0.1061(8) 0.7487(7) 0.7358(11) 0.049(2) Uani 1 d . .
H14 H 0.1884(8) 0.7601(7) 0.8351(11) 0.066 Uiso 1 calc R .
C15 C -0.0101(11) 0.6985(8) 0.7464(14) 0.065(3) Uani 1 d . .
H15 H -0.0033(11) 0.6739(8) 0.8511(14) 0.086 Uiso 1 calc R .
C16 C -0.1328(9) 0.6850(8) 0.6066(13) 0.059(2) Uani 1 d . .
H16 H -0.2084(9) 0.6515(8) 0.6155(13) 0.078 Uiso 1 calc R .
C17 C -0.1413(8) 0.7220(6) 0.4534(12) 0.043(2) Uani 1 d . .
H17 H -0.2243(8) 0.7157(6) 0.3617(12) 0.057 Uiso 1 calc R .
C18 C -0.0302(7) 0.7688(6) 0.4297(10) 0.039(2) Uani 1 d . .
C19 C -0.0486(7) 0.8030(6) 0.2528(11) 0.043(2) Uani 1 d . .
H19A H -0.1168(7) 0.8375(6) 0.2367(11) 0.057 Uiso 1 calc R .
H19B H -0.0792(7) 0.7413(6) 0.1325(11) 0.057 Uiso 1 calc R .
C20 C 0.0743(8) 0.8762(6) 0.2703(11) 0.042(2) Uani 1 d . .
C21 C 0.0583(8) 0.9309(6) 0.1344(11) 0.044(2) Uani 1 d . .
H21 H -0.0251(8) 0.9225(6) 0.0414(11) 0.059 Uiso 1 calc R .
C22 C 0.1694(10) 0.9973(6) 0.1426(14) 0.058(2) Uani 1 d . .
H22 H 0.1596(10) 1.0320(6) 0.0517(14) 0.078 Uiso 1 calc R .
C23 C 0.2915(10) 1.0126(7) 0.2800(14) 0.057(2) Uani 1 d . .
H23 H 0.3642(10) 1.0581(7) 0.2837(14) 0.076 Uiso 1 calc R .
C24 C 0.3086(8) 0.9602(6) 0.4161(11) 0.043(2) Uani 1 d . .
H24 H 0.3923(8) 0.9723(6) 0.5125(11) 0.057 Uiso 1 calc R .
C25 C 0.1980(7) 0.8884(5) 0.4074(10) 0.039(2) Uani 1 d . .
C26 C 0.4804(9) 0.8212(8) 0.9054(11) 0.061(2) Uani 1 d . .
H26 H 0.4157(9) 0.8415(8) 0.9426(11) 0.081 Uiso 1 calc R .
C27 C 0.5478(9) 0.8700(8) 0.8109(13) 0.057(3) Uani 1 d . .
H27 H 0.5357(9) 0.9277(8) 0.7753(13) 0.075 Uiso 1 calc R .
C28 C 0.6382(10) 0.8140(9) 0.7799(15) 0.060(3) Uani 1 d . .
H28 H 0.6948(10) 0.8279(9) 0.7188(15) 0.080 Uiso 1 calc R .
C29 C 0.6252(9) 0.7344(8) 0.8592(12) 0.059(2) Uani 1 d . .
H29 H 0.6738(9) 0.6871(8) 0.8621(12) 0.078 Uiso 1 calc R .
C30 C 0.5267(10) 0.7376(9) 0.9340(12) 0.062(2) Uani 1 d . .
H30 H 0.4979(10) 0.6923(9) 0.9918(12) 0.082 Uiso 1 calc R .
Fe1' Fe 0.94641(8) 0.21588(7) 0.52689(10) 0.0368(3) Uani 1 d . .
C2' C 0.7783(7) 0.2373(5) 0.5398(11) 0.039(2) Uani 1 d . .
C3' C 0.9656(8) 0.0826(7) 0.5589(12) 0.047(2) Uani 1 d . .
C5' C 0.7277(9) 0.1256(7) 0.3801(13) 0.044(2) Uani 1 d . .
B4' B 0.8560(9) 0.2304(6) 0.7515(12) 0.036(2) Uani 1 d . .
B6' B 0.8253(11) 0.0406(8) 0.3739(16) 0.052(3) Uani 1 d . .
B7' B 0.9600(9) 0.1427(7) 0.7624(12) 0.044(2) Uani 1 d . .
B8' B 0.6875(8) 0.1497(7) 0.5927(14) 0.042(2) Uani 1 d . .
B9' B 0.8513(10) 0.0114(8) 0.6028(16) 0.050(2) Uani 1 d . .
B10' B 0.7939(9) 0.1000(7) 0.7421(13) 0.042(2) Uani 1 d . .
B11' B 0.7024(10) 0.0280(7) 0.4728(14) 0.048(2) Uani 1 d . .
C12' C 0.7191(7) 0.3258(6) 0.4939(10) 0.038(2) Uani 1 d . .
H12' H 0.7843(7) 0.3738(6) 0.4744(10) 0.051 Uiso 1 calc R .
C13' C 0.6975(7) 0.3881(6) 0.6729(11) 0.038(2) Uani 1 d . .
C14' C 0.8063(8) 0.4599(6) 0.8430(11) 0.046(2) Uani 1 d . .
H14' H 0.8886(8) 0.4729(6) 0.8385(11) 0.062 Uiso 1 calc R .
C15' C 0.7953(9) 0.5125(6) 1.0187(12) 0.050(2) Uani 1 d . .
H15' H 0.8693(9) 0.5560(6) 1.1341(12) 0.067 Uiso 1 calc R .
C16' C 0.6657(9) 0.4970(6) 1.0147(13) 0.056(2) Uani 1 d . .
H16' H 0.6539(9) 0.5333(6) 1.1271(13) 0.074 Uiso 1 calc R .
C17' C 0.5603(9) 0.4299(7) 0.8481(12) 0.052(2) Uani 1 d . .
H17' H 0.4772(9) 0.4186(7) 0.8498(12) 0.070 Uiso 1 calc R .
C18' C 0.5731(7) 0.3769(6) 0.6732(11) 0.041(2) Uani 1 d . .
C19' C 0.4524(8) 0.3029(6) 0.4940(12) 0.046(2) Uani 1 d . .
H19C H 0.3833(8) 0.3365(6) 0.4744(12) 0.061 Uiso 1 calc R .
H19D H 0.4228(8) 0.2415(6) 0.5234(12) 0.061 Uiso 1 calc R .
C20' C 0.4698(8) 0.2677(6) 0.3004(11) 0.042(2) Uani 1 d . .
C21' C 0.3590(9) 0.2218(6) 0.1199(12) 0.051(2) Uani 1 d . .
H21' H 0.2761(9) 0.2162(6) 0.1211(12) 0.068 Uiso 1 calc R .
C22' C 0.3689(9) 0.1839(7) -0.0626(12) 0.057(2) Uani 1 d . .
H22' H 0.2940(9) 0.1486(7) -0.1818(12) 0.075 Uiso 1 calc R .
C23' C 0.4932(11) 0.2003(8) -0.0618(13) 0.064(3) Uani 1 d . .
H23' H 0.5017(11) 0.1776(8) -0.1831(13) 0.085 Uiso 1 calc R .
C24' C 0.6027(9) 0.2485(7) 0.1107(12) 0.054(2) Uani 1 d . .
H24' H 0.6850(9) 0.2607(7) 0.1061(12) 0.072 Uiso 1 calc R .
C25' C 0.5939(8) 0.2807(6) 0.2984(11) 0.043(2) Uani 1 d . .
C26' C 1.0465(10) 0.3697(8) 0.5986(17) 0.062(3) Uani 1 d . .
H26' H 1.0339(10) 0.4270(8) 0.6794(17) 0.082 Uiso 1 calc R .
C27' C 0.9812(8) 0.3215(9) 0.3918(15) 0.066(3) Uani 1 d . .
H27' H 0.9157(8) 0.3417(9) 0.3106(15) 0.088 Uiso 1 calc R .
C28' C 1.0269(9) 0.2383(9) 0.3213(13) 0.064(3) Uani 1 d . .
H28' H 0.9989(9) 0.1948(9) 0.1883(13) 0.085 Uiso 1 calc R .
C29' C 1.1229(8) 0.2337(8) 0.4904(13) 0.056(2) Uani 1 d . .
H29' H 1.1701(8) 0.1854(8) 0.4899(13) 0.075 Uiso 1 calc R .
C30' C 1.1363(11) 0.3146(9) 0.6627(15) 0.066(3) Uani 1 d . .
H30' H 1.1939(11) 0.3290(9) 0.7946(15) 0.088 Uiso 1 calc R .
H3 H 0.5555 0.5624 0.5909 0.063 Uiso 1 d . .
H4 H 0.1654 0.6191 0.5460 0.063 Uiso 1 d . .
H5 H 0.3877 0.8016 0.2967 0.063 Uiso 1 d . .
H6 H 0.5464 0.6651 0.3017 0.063 Uiso 1 d . .
H7 H 0.3155 0.4913 0.5738 0.063 Uiso 1 d . .
H8 H 0.0971 0.6545 0.1348 0.063 Uiso 1 d . .
H9 H 0.3565 0.4376 0.1587 0.063 Uiso 1 d . .
H10 H 0.1140 0.4604 0.1721 0.063 Uiso 1 d . .
H11 H 0.2726 0.5851 -0.0137 0.063 Uiso 1 d . .
H3' H 1.0439 0.0623 0.5472 0.063 Uiso 1 d . .
H4' H 0.8898 0.3007 0.8869 0.063 Uiso 1 d . .
H5' H 0.6616 0.1166 0.2278 0.063 Uiso 1 d . .
H6' H 0.8124 -0.0110 0.2255 0.063 Uiso 1 d . .
H7' H 1.0474 0.1652 0.9036 0.063 Uiso 1 d . .
H8' H 0.5956 0.1553 0.6093 0.063 Uiso 1 d . .
H9' H 0.8534 -0.0630 0.6263 0.063 Uiso 1 d . .
H10' H 0.7738 0.0850 0.8662 0.063 Uiso 1 d . .
H11' H 0.6136 -0.0403 0.3961 0.063 Uiso 1 d . .

loop_
_atom_type_symbol
_atom_type_description
_atom_type_scat_dispersion_real
_atom_type_scat_dispersion_imag
_atom_type_scat_source
C C 0.0033 0.0016 'International Tables Vol C Tables 4.2.6.8 and 6.1.1.4'
H H 0.0000 0.0000 'International Tables Vol C Tables 4.2.6.8 and 6.1.1.4'
B B 0.0013 0.0007 'International Tables Vol C Tables 4.2.6.8 and 6.1.1.4'
Fe Fe 0.3463 0.8444 'International Tables Vol C Tables 4.2.6.8 and 6.1.1.4'

loop_
_geom_angle_atom_site_label_1
_geom_angle_atom_site_label_2
_geom_angle_atom_site_label_3
_geom_angle
_geom_angle_site_symmetry_1
_geom_angle_site_symmetry_3
_geom_angle_publ_flag
C3 Fe1 C2 111.5(3) . . ?
C3 Fe1 C27 143.7(4) . . ?
C2 Fe1 C27 98.3(4) . . ?
C3 Fe1 C28 103.2(4) . . ?
C2 Fe1 C28 132.3(4) . . ?
C27 Fe1 C28 40.6(4) . . ?
C3 Fe1 C26 145.8(4) . . ?
C2 Fe1 C26 97.1(3) . . ?
C27 Fe1 C26 40.0(4) . . ?
C28 Fe1 C26 67.3(4) . . ?
C3 Fe1 C30 106.5(4) . . ?
C2 Fe1 C30 128.0(3) . . ?
C27 Fe1 C30 66.9(4) . . ?
C28 Fe1 C30 67.0(4) . . ?
C26 Fe1 C30 39.2(4) . . ?
C3 Fe1 C29 85.8(4) . . ?
C2 Fe1 C29 162.6(3) . . ?
C27 Fe1 C29 66.6(4) . . ?
C28 Fe1 C29 39.4(4) . . ?
C26 Fe1 C29 66.0(4) . . ?
C30 Fe1 C29 39.5(4) . . ?
C3 Fe1 B5 87.3(3) . . ?
C2 Fe1 B5 43.8(3) . . ?
C27 Fe1 B5 101.3(3) . . ?
C28 Fe1 B5 109.4(4) . . ?
C26 Fe1 B5 126.9(3) . . ?
C30 Fe1 B5 166.1(4) . . ?
C29 Fe1 B5 144.2(3) . . ?
C3 Fe1 C4 83.3(3) . . ?
C2 Fe1 C4 41.3(3) . . ?
C27 Fe1 C4 132.7(4) . . ?
C28 Fe1 C4 173.0(4) . . ?
C26 Fe1 C4 108.6(4) . . ?
C30 Fe1 C4 113.8(4) . . ?
C29 Fe1 C4 145.2(3) . . ?
B5 Fe1 C4 68.1(3) . . ?
C3 Fe1 B6 43.3(3) . . ?
C2 Fe1 B6 87.4(3) . . ?
C27 Fe1 B6 122.1(4) . . ?
C28 Fe1 B6 96.8(4) . . ?
C26 Fe1 B6 162.0(4) . . ?
C30 Fe1 B6 143.6(4) . . ?
C29 Fe1 B6 107.6(3) . . ?
B5 Fe1 B6 48.5(3) . . ?
C4 Fe1 B6 86.3(3) . . ?
C3 Fe1 B7 42.8(4) . . ?
C2 Fe1 B7 84.5(3) . . ?
C27 Fe1 B7 167.0(3) . . ?
C28 Fe1 B7 141.6(4) . . ?
C26 Fe1 B7 127.2(4) . . ?
C30 Fe1 B7 101.4(4) . . ?
C29 Fe1 B7 108.4(4) . . ?
B5 Fe1 B7 89.5(3) . . ?
C4 Fe1 B7 45.4(3) . . ?
B6 Fe1 B7 70.5(4) . . ?
C4 C2 C12 121.3(6) . . ?
C4 C2 B5 108.1(6) . . ?
C12 C2 B5 127.0(6) . . ?
C4 C2 B8 67.0(5) . . ?
C12 C2 B8 114.9(6) . . ?
B5 C2 B8 66.9(5) . . ?
C4 C2 Fe1 79.1(4) . . ?
C12 C2 Fe1 127.5(5) . . ?
B5 C2 Fe1 77.1(4) . . ?
B8 C2 Fe1 117.6(5) . . ?
B6 C3 B7 112.4(7) . . ?
B6 C3 B9 67.4(6) . . ?
B7 C3 B9 69.3(6) . . ?
B6 C3 Fe1 78.4(5) . . ?
B7 C3 Fe1 79.8(5) . . ?
B9 C3 Fe1 118.6(6) . . ?
C2 C4 B10 115.0(7) . . ?
C2 C4 B7 123.4(6) . . ?
B10 C4 B7 62.7(5) . . ?
C2 C4 B8 61.1(5) . . ?
B10 C4 B8 60.0(5) . . ?
B7 C4 B8 113.1(6) . . ?
C2 C4 Fe1 59.6(4) . . ?
B10 C4 Fe1 109.8(5) . . ?
B7 C4 Fe1 68.6(4) . . ?
B8 C4 Fe1 101.7(5) . . ?
C2 B5 B11 108.1(6) . . ?
C2 B5 B8 58.9(4) . . ?
B11 B5 B8 57.0(4) . . ?
C2 B5 B6 116.6(5) . . ?
B11 B5 B6 58.9(5) . . ?
B8 B5 B6 106.3(6) . . ?
C2 B5 Fe1 59.1(3) . . ?
B11 B5 Fe1 105.8(4) . . ?
B8 B5 Fe1 100.7(4) . . ?
B6 B5 Fe1 66.2(3) . . ?
C3 B6 B11 109.1(7) . . ?
C3 B6 B9 58.8(5) . . ?
B11 B6 B9 58.6(5) . . ?
C3 B6 B5 115.9(6) . . ?
B11 B6 B5 59.3(4) . . ?
B9 B6 B5 107.5(6) . . ?
C3 B6 Fe1 58.3(4) . . ?
B11 B6 Fe1 105.4(4) . . ?
B9 B6 Fe1 100.1(4) . . ?
B5 B6 Fe1 65.3(3) . . ?
C3 B7 C4 114.5(6) . . ?
C3 B7 B10 107.7(7) . . ?
C4 B7 B10 57.6(5) . . ?
C3 B7 B9 57.7(5) . . ?
C4 B7 B9 104.0(6) . . ?
B10 B7 B9 57.5(5) . . ?
C3 B7 Fe1 57.4(4) . . ?
C4 B7 Fe1 66.0(4) . . ?
B10 B7 Fe1 104.7(5) . . ?
B9 B7 Fe1 97.5(5) . . ?
C2 B8 B11 107.9(6) . . ?
C2 B8 B10 105.5(6) . . ?
B11 B8 B10 63.5(5) . . ?
C2 B8 C4 51.9(4) . . ?
B11 B8 C4 102.3(6) . . ?
B10 B8 C4 58.5(5) . . ?
C2 B8 B5 54.2(4) . . ?
B11 B8 B5 61.4(4) . . ?
B10 B8 B5 105.5(5) . . ?
C4 B8 B5 89.4(5) . . ?
C3 B9 B10 105.8(6) . . ?
C3 B9 B11 106.5(7) . . ?
B10 B9 B11 62.3(5) . . ?
C3 B9 B6 53.8(5) . . ?
B10 B9 B6 104.5(6) . . ?
B11 B9 B6 60.4(5) . . ?
C3 B9 B7 53.1(5) . . ?
B10 B9 B7 59.9(5) . . ?
B11 B9 B7 104.0(6) . . ?
B6 B9 B7 91.8(6) . . ?
C4 B10 B8 61.5(5) . . ?
C4 B10 B9 109.6(6) . . ?
B8 B10 B9 111.8(6) . . ?
C4 B10 B7 59.6(5) . . ?
B8 B10 B7 111.8(6) . . ?
B9 B10 B7 62.5(5) . . ?
C4 B10 B11 100.3(6) . . ?
B8 B10 B11 57.8(4) . . ?
B9 B10 B11 59.0(5) . . ?
B7 B10 B11 103.5(6) . . ?
B8 B11 B9 112.5(6) . . ?
B8 B11 B6 112.3(6) . . ?
B9 B11 B6 60.9(5) . . ?
B8 B11 B5 61.5(4) . . ?
B9 B11 B5 111.5(6) . . ?
B6 B11 B5 61.8(5) . . ?
B8 B11 B10 58.7(5) . . ?
B9 B11 B10 58.7(5) . . ?
B6 B11 B10 102.3(5) . . ?
B5 B11 B10 102.2(5) . . ?
C25 C12 C13 112.6(6) . . ?
C25 C12 C2 111.2(5) . . ?
C13 C12 C2 112.1(6) . . ?
C18 C13 C14 118.9(7) . . ?
C18 C13 C12 122.1(6) . . ?
C14 C13 C12 118.9(7) . . ?
C15 C14 C13 118.6(8) . . ?
C16 C15 C14 121.8(8) . . ?
C17 C16 C15 118.5(8) . . ?
C16 C17 C18 122.6(8) . . ?
C13 C18 C17 119.5(7) . . ?
C13 C18 C19 121.4(6) . . ?
C17 C18 C19 119.1(7) . . ?
C18 C19 C20 114.2(7) . . ?
C25 C20 C21 120.5(7) . . ?
C25 C20 C19 122.4(7) . . ?
C21 C20 C19 117.2(7) . . ?
C22 C21 C20 118.9(8) . . ?
C23 C22 C21 121.5(8) . . ?
C22 C23 C24 120.2(8) . . ?
C23 C24 C25 120.0(8) . . ?
C20 C25 C24 118.8(7) . . ?
C20 C25 C12 121.5(6) . . ?
C24 C25 C12 119.7(7) . . ?
C30 C26 C27 109.0(8) . . ?
C30 C26 Fe1 71.2(5) . . ?
C27 C26 Fe1 69.7(5) . . ?
C26 C27 C28 107.2(9) . . ?
C26 C27 Fe1 70.2(6) . . ?
C28 C27 Fe1 69.9(6) . . ?
C29 C28 C27 107.1(9) . . ?
C29 C28 Fe1 71.2(6) . . ?
C27 C28 Fe1 69.5(6) . . ?
C28 C29 C30 109.2(9) . . ?
C28 C29 Fe1 69.4(6) . . ?
C30 C29 Fe1 70.2(6) . . ?
C26 C30 C29 107.5(8) . . ?
C26 C30 Fe1 69.6(5) . . ?
C29 C30 Fe1 70.3(5) . . ?
C3' Fe1' C2' 110.8(3) . . ?
C3' Fe1' C30' 104.2(4) . . ?
C2' Fe1' C30' 131.7(4) . . ?
C3' Fe1' C27' 146.3(3) . . ?
C2' Fe1' C27' 97.8(3) . . ?
C30' Fe1' C27' 66.0(4) . . ?
C3' Fe1' C26' 144.2(4) . . ?
C2' Fe1' C26' 98.1(3) . . ?
C30' Fe1' C26' 40.2(4) . . ?
C27' Fe1' C26' 39.3(4) . . ?
C3' Fe1' C29' 86.3(3) . . ?
C2' Fe1' C29' 162.7(3) . . ?
C30' Fe1' C29' 39.9(4) . . ?
C27' Fe1' C29' 65.3(3) . . ?
C26' Fe1' C29' 66.9(4) . . ?
C3' Fe1' C28' 107.1(4) . . ?
C2' Fe1' C28' 128.6(3) . . ?
C30' Fe1' C28' 66.4(4) . . ?
C27' Fe1' C28' 39.2(4) . . ?
C26' Fe1' C28' 66.7(4) . . ?
C29' Fe1' C28' 38.8(3) . . ?
C3' Fe1' B4' 86.6(3) . . ?
C2' Fe1' B4' 43.3(3) . . ?
C30' Fe1' B4' 109.8(3) . . ?
C27' Fe1' B4' 127.1(4) . . ?
C26' Fe1' B4' 101.6(3) . . ?
C29' Fe1' B4' 144.9(3) . . ?
C28' Fe1' B4' 166.3(4) . . ?
C3' Fe1' B7' 42.9(3) . . ?
C2' Fe1' B7' 86.8(3) . . ?
C30' Fe1' B7' 97.5(4) . . ?
C27' Fe1' B7' 161.4(4) . . ?
C26' Fe1' B7' 122.3(4) . . ?
C29' Fe1' B7' 108.1(3) . . ?
C28' Fe1' B7' 143.6(4) . . ?
B4' Fe1' B7' 48.2(3) . . ?
C3' Fe1' C5' 82.9(3) . . ?
C2' Fe1' C5' 41.8(3) . . ?
C30' Fe1' C5' 172.6(5) . . ?
C27' Fe1' C5' 109.4(3) . . ?
C26' Fe1' C5' 132.6(4) . . ?
C29' Fe1' C5' 144.6(3) . . ?
C28' Fe1' C5' 114.1(3) . . ?
B4' Fe1' C5' 67.9(3) . . ?
B7' Fe1' C5' 86.1(3) . . ?
C3' Fe1' B6' 42.7(4) . . ?
C2' Fe1' B6' 84.3(3) . . ?
C30' Fe1' B6' 142.4(5) . . ?
C27' Fe1' B6' 128.1(4) . . ?
C26' Fe1' B6' 167.3(4) . . ?
C29' Fe1' B6' 108.5(4) . . ?
C28' Fe1' B6' 102.1(4) . . ?
B4' Fe1' B6' 88.7(3) . . ?
B7' Fe1' B6' 70.2(4) . . ?
C5' Fe1' B6' 45.0(4) . . ?
C5' C2' C12' 121.1(7) . . ?
C5' C2' B4' 107.7(6) . . ?
C12' C2' B4' 128.5(6) . . ?
C5' C2' B8' 67.0(5) . . ?
C12' C2' B8' 116.0(6) . . ?
B4' C2' B8' 67.6(5) . . ?
C5' C2' Fe1' 78.6(4) . . ?
C12' C2' Fe1' 126.2(4) . . ?
B4' C2' Fe1' 76.4(4) . . ?
B8' C2' Fe1' 117.7(5) . . ?
B7' C3' B6' 112.4(6) . . ?
B7' C3' B9' 68.2(5) . . ?
B6' C3' B9' 68.1(6) . . ?
B7' C3' Fe1' 78.2(5) . . ?
B6' C3' Fe1' 80.2(5) . . ?
B9' C3' Fe1' 118.3(5) . . ?
C2' C5' B11' 113.9(7) . . ?
C2' C5' B6' 123.1(7) . . ?
B11' C5' B6' 62.2(6) . . ?
C2' C5' B8' 59.8(5) . . ?
B11' C5' B8' 60.4(5) . . ?
B6' C5' B8' 113.0(7) . . ?
C2' C5' Fe1' 59.7(4) . . ?
B11' C5' Fe1' 109.1(6) . . ?
B6' C5' Fe1' 68.6(5) . . ?
B8' C5' Fe1' 101.2(5) . . ?
C2' B4' B10' 108.5(6) . . ?
C2' B4' B8' 58.5(4) . . ?
B10' B4' B8' 57.4(5) . . ?
C2' B4' B7' 117.9(5) . . ?
B10' B4' B7' 59.5(5) . . ?
B8' B4' B7' 107.3(6) . . ?
C2' B4' Fe1' 60.3(3) . . ?
B10' B4' Fe1' 106.4(4) . . ?
B8' B4' Fe1' 101.4(4) . . ?
B7' B4' Fe1' 66.2(3) . . ?
C3' B6' C5' 114.7(7) . . ?
C3' B6' B11' 107.5(7) . . ?
C5' B6' B11' 57.6(5) . . ?
C3' B6' B9' 57.8(6) . . ?
C5' B6' B9' 104.0(6) . . ?
B11' B6' B9' 57.2(5) . . ?
C3' B6' Fe1' 57.1(4) . . ?
C5' B6' Fe1' 66.4(5) . . ?
B11' B6' Fe1' 104.7(5) . . ?
B9' B6' Fe1' 97.4(6) . . ?
C3' B7' B10' 109.0(7) . . ?
C3' B7' B9' 58.4(5) . . ?
B10' B7' B9' 58.2(5) . . ?
C3' B7' B4' 116.3(6) . . ?
B10' B7' B4' 59.0(5) . . ?
B9' B7' B4' 106.6(6) . . ?
C3' B7' Fe1' 58.9(4) . . ?
B10' B7' Fe1' 105.7(5) . . ?
B9' B7' Fe1' 99.8(5) . . ?
B4' B7' Fe1' 65.6(3) . . ?
C2' B8' B10' 107.5(6) . . ?
C2' B8' B11' 105.7(5) . . ?
B10' B8' B11' 63.0(5) . . ?
C2' B8' C5' 53.2(4) . . ?
B10' B8' C5' 101.8(6) . . ?
B11' B8' C5' 57.8(5) . . ?
C2' B8' B4' 53.9(4) . . ?
B10' B8' B4' 60.8(5) . . ?
B11' B8' B4' 104.2(6) . . ?
C5' B8' B4' 89.5(5) . . ?
C3' B9' B11' 107.1(7) . . ?
C3' B9' B10' 106.8(6) . . ?
B11' B9' B10' 62.9(5) . . ?
C3' B9' B7' 53.4(5) . . ?
B11' B9' B7' 105.2(7) . . ?
B10' B9' B7' 60.6(5) . . ?
C3' B9' B6' 54.1(5) . . ?
B11' B9' B6' 60.4(6) . . ?
B10' B9' B6' 105.1(6) . . ?
B7' B9' B6' 92.5(6) . . ?
B8' B10' B9' 112.1(6) . . ?
B8' B10' B4' 61.8(5) . . ?
B9' B10' B4' 111.0(5) . . ?
B8' B10' B7' 112.4(5) . . ?
B9' B10' B7' 61.2(5) . . ?
B4' B10' B7' 61.4(5) . . ?
B8' B10' B11' 59.2(5) . . ?
B9' B10' B11' 57.8(5) . . ?
B4' B10' B11' 102.2(6) . . ?
B7' B10' B11' 102.0(5) . . ?
C5' B11' B9' 110.1(7) . . ?
C5' B11' B8' 61.7(5) . . ?
B9' B11' B8' 112.3(7) . . ?
C5' B11' B6' 60.2(5) . . ?
B9' B11' B6' 62.3(6) . . ?
B8' B11' B6' 112.5(7) . . ?
C5' B11' B10' 100.9(6) . . ?
B9' B11' B10' 59.3(5) . . ?
B8' B11' B10' 57.9(5) . . ?
B6' B11' B10' 103.9(7) . . ?
C13' C12' C25' 112.9(6) . . ?
C13' C12' C2' 110.3(5) . . ?
C25' C12' C2' 111.0(6) . . ?
C18' C13' C14' 118.6(6) . . ?
C18' C13' C12' 122.3(7) . . ?
C14' C13' C12' 119.1(6) . . ?
C15' C14' C13' 122.2(7) . . ?
C14' C15' C16' 117.3(8) . . ?
C17' C16' C15' 120.2(7) . . ?
C16' C17' C18' 121.7(7) . . ?
C13' C18' C17' 119.6(7) . . ?
C13' C18' C19' 121.2(6) . . ?
C17' C18' C19' 119.1(7) . . ?
C18' C19' C20' 115.3(6) . . ?
C21' C20' C25' 119.4(7) . . ?
C21' C20' C19' 119.1(7) . . ?
C25' C20' C19' 121.5(7) . . ?
C20' C21' C22' 121.6(8) . . ?
C23' C22' C21' 118.0(8) . . ?
C24' C23' C22' 121.5(8) . . ?
C23' C24' C25' 120.9(8) . . ?
C20' C25' C24' 118.4(7) . . ?
C20' C25' C12' 121.4(6) . . ?
C24' C25' C12' 120.2(7) . . ?
C27' C26' C30' 106.3(9) . . ?
C27' C26' Fe1' 70.3(6) . . ?
C30' C26' Fe1' 69.9(6) . . ?
C26' C27' C28' 111.0(9) . . ?
C26' C27' Fe1' 70.4(5) . . ?
C28' C27' Fe1' 72.6(6) . . ?
C29' C28' C27' 106.2(8) . . ?
C29' C28' Fe1' 69.5(4) . . ?
C27' C28' Fe1' 68.3(4) . . ?
C28' C29' C30' 108.7(9) . . ?
C28' C29' Fe1' 71.7(4) . . ?
C30' C29' Fe1' 69.0(5) . . ?
C29' C30' C26' 107.8(9) . . ?
C29' C30' Fe1' 71.1(6) . . ?
C26' C30' Fe1' 69.9(6) . . ?

loop_
_geom_bond_atom_site_label_1
_geom_bond_atom_site_label_2
_geom_bond_distance
_geom_bond_site_symmetry_2
_geom_bond_publ_flag
Fe1 C3 1.957(8) . ?
Fe1 C2 1.970(8) . ?
Fe1 C27 2.062(10) . ?
Fe1 C28 2.067(11) . ?
Fe1 C26 2.069(8) . ?
Fe1 C30 2.089(8) . ?
Fe1 C29 2.091(9) . ?
Fe1 B5 2.238(7) . ?
Fe1 C4 2.244(8) . ?
Fe1 B6 2.253(8) . ?
Fe1 B7 2.287(9) . ?
C2 C4 1.509(11) . ?
C2 C12 1.578(9) . ?
C2 B5 1.589(9) . ?
C2 B8 1.677(10) . ?
C3 B6 1.576(11) . ?
C3 B7 1.579(13) . ?
C3 B9 1.669(13) . ?
C4 B10 1.712(12) . ?
C4 B7 1.749(13) . ?
C4 B8 1.764(11) . ?
B5 B11 1.800(11) . ?
B5 B8 1.801(11) . ?
B5 B6 1.846(12) . ?
B6 B11 1.794(12) . ?
B6 B9 1.802(14) . ?
B7 B10 1.802(14) . ?
B7 B9 1.847(13) . ?
B8 B11 1.719(11) . ?
B8 B10 1.737(12) . ?
B9 B10 1.757(12) . ?
B9 B11 1.761(13) . ?
B10 B11 1.820(12) . ?
C12 C25 1.515(9) . ?
C12 C13 1.518(9) . ?
C13 C18 1.388(11) . ?
C13 C14 1.432(10) . ?
C14 C15 1.411(12) . ?
C15 C16 1.372(14) . ?
C16 C17 1.372(11) . ?
C17 C18 1.399(10) . ?
C18 C19 1.500(10) . ?
C19 C20 1.509(10) . ?
C20 C25 1.377(11) . ?
C20 C21 1.420(10) . ?
C21 C22 1.389(12) . ?
C22 C23 1.354(13) . ?
C23 C24 1.396(11) . ?
C24 C25 1.423(10) . ?
C26 C30 1.397(14) . ?
C26 C27 1.414(13) . ?
C27 C28 1.433(15) . ?
C28 C29 1.402(14) . ?
C29 C30 1.412(13) . ?
Fe1' C3' 1.972(8) . ?
Fe1' C2' 2.006(7) . ?
Fe1' C30' 2.057(11) . ?
Fe1' C27' 2.057(9) . ?
Fe1' C26' 2.058(10) . ?
Fe1' C29' 2.085(8) . ?
Fe1' C28' 2.113(7) . ?
Fe1' B4' 2.245(7) . ?
Fe1' B7' 2.255(8) . ?
Fe1' C5' 2.278(9) . ?
Fe1' B6' 2.314(11) . ?
C2' C5' 1.548(11) . ?
C2' C12' 1.566(10) . ?
C2' B4' 1.583(11) . ?
C2' B8' 1.670(10) . ?
C3' B7' 1.569(11) . ?
C3' B6' 1.593(15) . ?
C3' B9' 1.664(12) . ?
C5' B11' 1.710(13) . ?
C5' B6' 1.757(14) . ?
C5' B8' 1.780(11) . ?
B4' B10' 1.795(11) . ?
B4' B8' 1.811(13) . ?
B4' B7' 1.839(13) . ?
B6' B11' 1.791(13) . ?
B6' B9' 1.824(15) . ?
B7' B10' 1.805(12) . ?
B7' B9' 1.815(14) . ?
B8' B10' 1.733(12) . ?
B8' B11' 1.757(12) . ?
B9' B11' 1.731(14) . ?
B9' B10' 1.760(12) . ?
B10' B11' 1.822(13) . ?
C12' C13' 1.520(9) . ?
C12' C25' 1.531(11) . ?
C13' C18' 1.387(10) . ?
C13' C14' 1.399(11) . ?
C14' C15' 1.391(10) . ?
C15' C16' 1.431(12) . ?
C16' C17' 1.351(12) . ?
C17' C18' 1.398(10) . ?
C18' C19' 1.498(11) . ?
C19' C20' 1.505(10) . ?
C20' C21' 1.387(11) . ?
C20' C25' 1.388(11) . ?
C21' C22' 1.389(11) . ?
C22' C23' 1.381(13) . ?
C23' C24' 1.348(13) . ?
C24' C25' 1.412(10) . ?
C26' C27' 1.384(14) . ?
C26' C30' 1.41(2) . ?
C27' C28' 1.399(14) . ?
C28' C29' 1.395(13) . ?
C29' C30' 1.414(14) . ?
